data_7711289
loop_
_publ_author_name
'Paskaruk, Katarina'
'Emslie, David J. H.'
'Britten, James F.'

_publ_section_title
;
 Coordination chemistry and structural rearrangements of the Me2PCH2AlMe2
 ambiphilic ligand
;
_journal_name_full 'Dalton Transactions'
_journal_paper_doi 10.1039/D2DT02519A
_journal_year 2022
_chemical_formula_moiety 'C14 H28 Al Cl2 P2 Rh'
_chemical_formula_sum 'C14 H28 Al Cl2 P2 Rh'
_chemical_formula_weight 459.09
_space_group_crystal_system orthorhombic
_space_group_IT_number 60
_space_group_name_Hall '-P 2n 2ab'
_space_group_name_H-M_alt 'P b c n'
_atom_sites_solution_hydrogens mixed
_atom_sites_solution_primary dual
_audit_creation_date 2022-05-12
_audit_creation_method
;
Olex2 1.3
(compiled 2020.11.12 svn.r5f609507 for OlexSys, GUI svn.r6272)
;
_audit_update_record
;
2022-07-05 deposited with the CCDC.	2022-09-14 downloaded from the CCDC.
;
_cell_angle_alpha 90
_cell_angle_beta 90
_cell_angle_gamma 90
_cell_formula_units_Z 4
_cell_length_a 13.6821(3)
_cell_length_b 11.8577(3)
_cell_length_c 11.8639(3)
_cell_measurement_reflns_used 9927
_cell_measurement_temperature 100.0(1)
_cell_measurement_theta_max 37.834
_cell_measurement_theta_min 2.272
_cell_volume 1924.78(8)
_computing_cell_refinement 'SAINT v8.34A (Bruker, 2013)'
_computing_data_reduction 'SAINT v8.34A (Bruker, 2013)'
_computing_molecular_graphics 'Olex2 1.3 (Dolomanov et al., 2009)'
_computing_publication_material 'Olex2 1.3 (Dolomanov et al., 2009)'
_computing_structure_refinement 'SHELXL 2018/3 (Sheldrick, 2015)'
_computing_structure_solution 'olex2.solve (Bourhis et al., 2015)'
_diffrn_ambient_temperature 100.0
_diffrn_measured_fraction_theta_full 0.997
_diffrn_measured_fraction_theta_max 0.986
_diffrn_measurement_device_type 'Bruker APEX-II CCD'
_diffrn_measurement_method '\f and \w scans'
_diffrn_radiation_type MoK\a
_diffrn_radiation_wavelength 0.71073
_diffrn_reflns_av_R_equivalents 0.0200
_diffrn_reflns_av_unetI/netI 0.0094
_diffrn_reflns_Laue_measured_fraction_full 0.997
_diffrn_reflns_Laue_measured_fraction_max 0.986
_diffrn_reflns_limit_h_max 23
_diffrn_reflns_limit_h_min -23
_diffrn_reflns_limit_k_max 20
_diffrn_reflns_limit_k_min -20
_diffrn_reflns_limit_l_max 20
_diffrn_reflns_limit_l_min -20
_diffrn_reflns_number 64958
_diffrn_reflns_point_group_measured_fraction_full 0.997
_diffrn_reflns_point_group_measured_fraction_max 0.986
_diffrn_reflns_theta_full 25.242
_diffrn_reflns_theta_max 38.069
_diffrn_reflns_theta_min 2.273
_exptl_absorpt_coefficient_mu 1.366
_exptl_absorpt_correction_T_max 0.7475
_exptl_absorpt_correction_T_min 0.6638
_exptl_absorpt_correction_type multi-scan
_exptl_absorpt_process_details
;    
 'SADABS-2014/4 (Bruker,2014/4) was used for absorption correction. 
wR2(int) was 0.0384 before and 0.0256 after correction. 
The Ratio of minimum to maximum transmission is 0.8880. 
The \l/2 correction factor is 0.00150.'
;
_exptl_crystal_colour 'clear orange'
_exptl_crystal_colour_lustre clear
_exptl_crystal_colour_primary orange
_exptl_crystal_density_diffrn 1.584
_exptl_crystal_description block
_exptl_crystal_F_000 936
_exptl_crystal_size_max 0.36
_exptl_crystal_size_mid 0.28
_exptl_crystal_size_min 0.22
_refine_diff_density_max 1.042
_refine_diff_density_min -0.338
_refine_diff_density_rms 0.072
_refine_ls_extinction_method none
_refine_ls_goodness_of_fit_ref 1.104
_refine_ls_hydrogen_treatment mixed
_refine_ls_matrix_type full
_refine_ls_number_parameters 118
_refine_ls_number_reflns 5194
_refine_ls_number_restraints 0
_refine_ls_restrained_S_all 1.104
_refine_ls_R_factor_all 0.0210
_refine_ls_R_factor_gt 0.0179
_refine_ls_shift/su_max 0.002
_refine_ls_shift/su_mean 0.000
_refine_ls_structure_factor_coef Fsqd
_refine_ls_weighting_details 'w=1/[\s^2^(Fo^2^)+(0.0256P)^2^+0.6231P] where P=(Fo^2^+2Fc^2^)/3'
_refine_ls_weighting_scheme calc
_refine_ls_wR_factor_gt 0.0479
_refine_ls_wR_factor_ref 0.0495
_reflns_Friedel_coverage 0.000
_reflns_number_gt 4691
_reflns_number_total 5194
_reflns_threshold_expression 'I > 2\s(I)'
_cod_data_source_file d2dt02519a2.cif
_cod_data_source_block RhcodPPAlCl2
_cod_database_code 7711289
_shelx_shelxl_version_number 2018/3
_shelx_space_group_comment
;
The symmetry employed for this shelxl refinement is uniquely defined
by the following loop, which should always be used as a source of
symmetry information in preference to the above space-group names.
They are only intended as comments.
;
_shelx_estimated_absorpt_t_max 0.753
_shelx_estimated_absorpt_t_min 0.639
_olex2_refinement_description
;
1. Fixed Uiso
 At 1.2 times of:
  All C(H,H) groups
 At 1.5 times of:
  All C(H,H,H) groups
2.a Secondary CH2 refined with riding coordinates:
 C3(H3A,H3B)
2.b Idealised Me refined as rotating group:
 C1(H1A,H1B,H1C), C2(H2A,H2B,H2C)
;
_olex2_submission_special_instructions 'No special instructions were received'

loop_
_space_group_symop_operation_xyz
'x, y, z'
'-x+1/2, -y+1/2, z+1/2'
'-x, y, -z+1/2'
'x+1/2, -y+1/2, -z'
'-x, -y, -z'
'x-1/2, y-1/2, -z-1/2'
'x, -y, z-1/2'
'-x-1/2, y-1/2, z'

loop_
_atom_site_label
_atom_site_type_symbol
_atom_site_fract_x
_atom_site_fract_y
_atom_site_fract_z
_atom_site_U_iso_or_equiv
_atom_site_adp_type
_atom_site_occupancy
_atom_site_site_symmetry_order
_atom_site_calc_flag
_atom_site_refinement_flags_posn
_atom_site_refinement_flags_adp
_atom_site_refinement_flags_occupancy
_atom_site_disorder_assembly
_atom_site_disorder_group
Al1 Al 0.500000 0.68038(3) 0.250000 0.01517(7) Uani 1 2 d S T P . .
C1 C 0.67447(6) 0.49447(7) 0.14817(7) 0.01888(14) Uani 1 1 d . . . . .
H1A H 0.709154 0.430127 0.115192 0.028 Uiso 1 1 calc R U . . .
H1B H 0.720732 0.556077 0.161781 0.028 Uiso 1 1 calc R U . . .
H1C H 0.623490 0.520005 0.096059 0.028 Uiso 1 1 calc R U . . .
C2 C 0.72682(6) 0.40634(7) 0.36046(7) 0.01717(13) Uani 1 1 d . . . . .
H2A H 0.707391 0.383843 0.436724 0.026 Uiso 1 1 calc R U . . .
H2B H 0.773703 0.468660 0.364885 0.026 Uiso 1 1 calc R U . . .
H2C H 0.757179 0.342127 0.322006 0.026 Uiso 1 1 calc R U . . .
C3 C 0.58482(6) 0.58448(6) 0.34670(6) 0.01547(12) Uani 1 1 d . . . . .
H3A H 0.645025 0.626897 0.365291 0.019 Uiso 1 1 calc R U . . .
H3B H 0.550158 0.568603 0.418212 0.019 Uiso 1 1 calc R U . . .
C4 C 0.40623(6) 0.17702(6) 0.17845(7) 0.01431(11) Uani 1 1 d . . . . .
C5 C 0.38506(6) 0.19095(6) 0.29226(7) 0.01444(12) Uani 1 1 d . . . . .
C6 C 0.42473(6) 0.12031(7) 0.38788(7) 0.01867(13) Uani 1 1 d . . . . .
C7 C 0.46817(6) 0.08378(7) 0.12828(7) 0.01707(13) Uani 1 1 d . . . . .
Cl1 Cl 0.59076(2) 0.78891(2) 0.14449(2) 0.02519(5) Uani 1 1 d . . . . .
H6A H 0.3822(11) 0.0554(12) 0.3951(13) 0.025(4) Uiso 1 1 d . . . . .
H6B H 0.4183(10) 0.1642(12) 0.4523(12) 0.021(3) Uiso 1 1 d . . . . .
H7A H 0.4635(10) 0.0173(12) 0.1723(12) 0.018(3) Uiso 1 1 d . . . . .
H7B H 0.4436(10) 0.0659(11) 0.0552(12) 0.022(3) Uiso 1 1 d . . . . .
P1 P 0.61860(2) 0.45197(2) 0.28142(2) 0.01129(3) Uani 1 1 d . . . . .
Rh1 Rh 0.500000 0.31602(2) 0.250000 0.00939(2) Uani 1 2 d S T P . .
H4 H 0.3661(9) 0.2138(11) 0.1256(10) 0.012(3) Uiso 1 1 d . . . . .
H5 H 0.3312(10) 0.2378(11) 0.3124(12) 0.019(3) Uiso 1 1 d . . . . .

loop_
_atom_site_aniso_label
_atom_site_aniso_U_11
_atom_site_aniso_U_22
_atom_site_aniso_U_33
_atom_site_aniso_U_23
_atom_site_aniso_U_13
_atom_site_aniso_U_12
Al1 0.01947(17) 0.00985(14) 0.01618(16) 0.000 -0.00623(11) 0.000
C1 0.0190(3) 0.0208(3) 0.0169(3) 0.0001(2) 0.0036(2) -0.0059(3)
C2 0.0129(3) 0.0177(3) 0.0209(3) -0.0029(2) -0.0041(2) 0.0011(2)
C3 0.0192(3) 0.0124(3) 0.0148(3) -0.0017(2) -0.0048(2) 0.0014(2)
C4 0.0120(3) 0.0121(3) 0.0188(3) -0.0006(2) -0.0025(2) -0.0011(2)
C5 0.0114(3) 0.0133(3) 0.0187(3) 0.0023(2) 0.0001(2) -0.0013(2)
C6 0.0147(3) 0.0194(3) 0.0219(3) 0.0083(3) 0.0002(2) -0.0014(2)
C7 0.0155(3) 0.0133(3) 0.0224(3) -0.0045(2) -0.0038(2) 0.0003(2)
Cl1 0.02923(10) 0.01807(8) 0.02827(10) 0.00832(7) -0.00871(8) -0.00836(7)
P1 0.01056(7) 0.01098(7) 0.01233(7) -0.00053(6) -0.00071(5) -0.00103(5)
Rh1 0.00804(3) 0.00859(3) 0.01154(3) 0.000 0.00001(2) 0.000

loop_
_atom_type_symbol
_atom_type_description
_atom_type_scat_dispersion_real
_atom_type_scat_dispersion_imag
_atom_type_scat_source
C C 0.0033 0.0016 'International Tables Vol C Tables 4.2.6.8 and 6.1.1.4'
H H 0.0000 0.0000 'International Tables Vol C Tables 4.2.6.8 and 6.1.1.4'
Al Al 0.0645 0.0514 'International Tables Vol C Tables 4.2.6.8 and 6.1.1.4'
Cl Cl 0.1484 0.1585 'International Tables Vol C Tables 4.2.6.8 and 6.1.1.4'
P P 0.1023 0.0942 'International Tables Vol C Tables 4.2.6.8 and 6.1.1.4'
Rh Rh -1.1178 0.9187 'International Tables Vol C Tables 4.2.6.8 and 6.1.1.4'

loop_
_geom_angle_atom_site_label_1
_geom_angle_atom_site_label_2
_geom_angle_atom_site_label_3
_geom_angle
_geom_angle_site_symmetry_1
_geom_angle_site_symmetry_3
_geom_angle_publ_flag
C3 Al1 C3 110.26(5) . 3_655 ?
C3 Al1 Cl1 109.63(3) . . ?
C3 Al1 Cl1 109.77(2) 3_655 . ?
C3 Al1 Cl1 109.63(3) 3_655 3_655 ?
C3 Al1 Cl1 109.77(2) . 3_655 ?
Cl1 Al1 Cl1 107.75(2) 3_655 . ?
H1A C1 H1B 109.5 . . ?
H1A C1 H1C 109.5 . . ?
H1B C1 H1C 109.5 . . ?
P1 C1 H1A 109.5 . . ?
P1 C1 H1B 109.5 . . ?
P1 C1 H1C 109.5 . . ?
H2A C2 H2B 109.5 . . ?
H2A C2 H2C 109.5 . . ?
H2B C2 H2C 109.5 . . ?
P1 C2 H2A 109.5 . . ?
P1 C2 H2B 109.5 . . ?
P1 C2 H2C 109.5 . . ?
Al1 C3 H3A 108.9 . . ?
Al1 C3 H3B 108.9 . . ?
H3A C3 H3B 107.7 . . ?
P1 C3 Al1 113.46(4) . . ?
P1 C3 H3A 108.9 . . ?
P1 C3 H3B 108.9 . . ?
C5 C4 C7 125.77(7) . . ?
C5 C4 Rh1 70.50(4) . . ?
C5 C4 H4 118.1(8) . . ?
C7 C4 Rh1 111.29(5) . . ?
C7 C4 H4 113.8(8) . . ?
Rh1 C4 H4 104.2(8) . . ?
C4 C5 C6 126.03(7) . . ?
C4 C5 Rh1 73.29(4) . . ?
C4 C5 H5 118.2(8) . . ?
C6 C5 Rh1 106.59(5) . . ?
C6 C5 H5 114.4(8) . . ?
Rh1 C5 H5 102.4(8) . . ?
C5 C6 C7 113.84(7) . 3_655 ?
C5 C6 H6A 106.9(9) . . ?
C5 C6 H6B 105.8(8) . . ?
C7 C6 H6A 111.0(9) 3_655 . ?
C7 C6 H6B 110.5(8) 3_655 . ?
H6A C6 H6B 108.4(12) . . ?
C4 C7 C6 112.09(6) . 3_655 ?
C4 C7 H7A 110.7(9) . . ?
C4 C7 H7B 108.8(8) . . ?
C6 C7 H7A 111.5(9) 3_655 . ?
C6 C7 H7B 106.6(9) 3_655 . ?
H7A C7 H7B 107.0(11) . . ?
C1 P1 C2 100.72(4) . . ?
C1 P1 Rh1 110.22(3) . . ?
C2 P1 Rh1 116.25(3) . . ?
C3 P1 C1 103.73(4) . . ?
C3 P1 C2 104.08(4) . . ?
C3 P1 Rh1 119.57(3) . . ?
C4 Rh1 C4 86.05(4) . 3_655 ?
C4 Rh1 P1 92.84(2) . 3_655 ?
C4 Rh1 P1 92.84(2) 3_655 . ?
C4 Rh1 P1 165.36(2) . . ?
C4 Rh1 P1 165.36(2) 3_655 3_655 ?
C5 Rh1 C4 36.22(3) . . ?
C5 Rh1 C4 36.21(3) 3_655 3_655 ?
C5 Rh1 C4 80.19(3) . 3_655 ?
C5 Rh1 C4 80.19(3) 3_655 . ?
C5 Rh1 C5 96.12(4) 3_655 . ?
C5 Rh1 P1 90.29(2) 3_655 . ?
C5 Rh1 P1 157.64(2) . . ?
C5 Rh1 P1 157.64(2) 3_655 3_655 ?
C5 Rh1 P1 90.29(2) . 3_655 ?
P1 Rh1 P1 91.849(10) . 3_655 ?

loop_
_geom_bond_atom_site_label_1
_geom_bond_atom_site_label_2
_geom_bond_distance
_geom_bond_site_symmetry_2
_geom_bond_publ_flag
Al1 C3 1.9890(8) . ?
Al1 C3 1.9890(8) 3_655 ?
Al1 Cl1 2.1829(3) . ?
Al1 Cl1 2.1829(3) 3_655 ?
C1 H1A 0.9800 . ?
C1 H1B 0.9800 . ?
C1 H1C 0.9800 . ?
C1 P1 1.8269(8) . ?
C2 H2A 0.9800 . ?
C2 H2B 0.9800 . ?
C2 H2C 0.9800 . ?
C2 P1 1.8343(8) . ?
C3 H3A 0.9900 . ?
C3 H3B 0.9900 . ?
C3 P1 1.8118(8) . ?
C4 C5 1.3908(11) . ?
C4 C7 1.5149(11) . ?
C4 Rh1 2.2546(7) . ?
C4 H4 0.941(12) . ?
C5 C6 1.5109(11) . ?
C5 Rh1 2.2190(7) . ?
C5 H5 0.953(14) . ?
C6 C7 1.5400(12) 3_655 ?
C6 H6A 0.969(14) . ?
C6 H6B 0.929(14) . ?
C7 H7A 0.948(14) . ?
C7 H7B 0.954(15) . ?
P1 Rh1 2.31746(19) . ?

loop_
_geom_torsion_atom_site_label_1
_geom_torsion_atom_site_label_2
_geom_torsion_atom_site_label_3
_geom_torsion_atom_site_label_4
_geom_torsion
_geom_torsion_site_symmetry_1
_geom_torsion_site_symmetry_2
_geom_torsion_site_symmetry_3
_geom_torsion_site_symmetry_4
_geom_torsion_publ_flag
Al1 C3 P1 C1 55.31(5) . . . . ?
Al1 C3 P1 C2 160.30(4) . . . . ?
Al1 C3 P1 Rh1 -67.91(5) . . . . ?
C4 C5 C6 C7 37.07(11) . . . 3_655 ?
C5 C4 C7 C6 -95.02(10) . . . 3_655 ?
C7 C4 C5 C6 4.04(12) . . . . ?
C7 C4 C5 Rh1 102.68(7) . . . . ?
Rh1 C4 C5 C6 -98.64(8) . . . . ?
Rh1 C4 C7 C6 -14.28(8) . . . 3_655 ?
Rh1 C5 C6 C7 -44.06(8) . . . 3_655 ?
